data_2108514
loop_
_publ_author_name
'Yuan, Liangqian'
'Xing, Mengyao'
'Pan, Fangfang'

_publ_section_title
;
 Polymorphs of 2,4,6-tris(4-pyridyl)-1,3,5-triazine and their mechanical
 properties
;
_journal_coeditor_code RM5020SUP1
_journal_issue 6
_journal_name_full 'Acta Crystallographica Section B'
_journal_page_first
;
;
_journal_paper_doi 10.1107/S2052520619012514
_journal_volume 75
_journal_year 2019
_chemical_formula_moiety 'C18 H12 N6'
_chemical_formula_sum 'C18 H12 N6'
_chemical_formula_weight 312.33
_space_group_crystal_system monoclinic
_space_group_IT_number 15
_space_group_name_Hall '-I 2ya'
_space_group_name_H-M_alt 'I 1 2/a 1'
_atom_sites_solution_hydrogens difmap
_audit_creation_date 2019-07-30
_audit_creation_method
;
Olex2 1.2
(compiled 2017.03.28 svn.r3405 for OlexSys, GUI svn.r5337)
;
_cell_angle_alpha 90
_cell_angle_beta 93.364(6)
_cell_angle_gamma 90
_cell_formula_units_Z 8
_cell_length_a 21.3047(16)
_cell_length_b 3.7345(2)
_cell_length_c 35.1825(19)
_cell_measurement_reflns_used 2299
_cell_measurement_temperature 100.00(10)
_cell_measurement_theta_max 28.1430
_cell_measurement_theta_min 2.2100
_cell_volume 2794.4(3)
_computing_cell_refinement 'CrysAlisPro 1.171.39.46e (Rigaku OD, 2018)'
_computing_data_collection 'CrysAlisPro 1.171.39.46e (Rigaku OD, 2018)'
_computing_data_reduction 'CrysAlisPro 1.171.39.46e (Rigaku OD, 2018)'
_computing_molecular_graphics 'Olex2 (Dolomanov et al., 2009)'
_computing_publication_material 'Olex2 (Dolomanov et al., 2009)'
_computing_structure_refinement 'ShelXL (Sheldrick, 2015)'
_computing_structure_solution 'ShelXT (Sheldrick, 2015)'
_diffrn_ambient_environment N~2~
_diffrn_ambient_temperature 100.00(10)
_diffrn_detector 'CCD plate'
_diffrn_measured_fraction_theta_full 0.998
_diffrn_measured_fraction_theta_max 0.888
_diffrn_measurement_details
;
List of Runs (angles in degrees, time in seconds):

  # Type    Start    End  Width  t~exp~   \w     \q     \k     \f   Frames
--------------------------------------------------------------------------
  1  \w    -74.00  10.00   0.50    8.00    --   -3.80 -19.00-120.00  168
  2  \w    -24.00  62.00   0.50    8.00    --    3.80  57.00  90.00  172
  3  \w    -15.00  82.00   0.50    8.00    --    3.80  38.00-180.00  194
  4  \w     -2.00  89.00   0.50    8.00    --    3.80  57.00-120.00  182
;
_diffrn_measurement_device 'four-circle diffractometer'
_diffrn_measurement_device_type 'XtaLAB AFC12 (RINC): Kappa single'
_diffrn_measurement_method '\w scans'
_diffrn_orient_matrix_type 'CrysAlisPro convention (1999,Acta A55,543-557)'
_diffrn_orient_matrix_UB_11 -0.0295423000
_diffrn_orient_matrix_UB_12 0.0149386000
_diffrn_orient_matrix_UB_13 -0.0102638000
_diffrn_orient_matrix_UB_21 0.0148920000
_diffrn_orient_matrix_UB_22 -0.0210415000
_diffrn_orient_matrix_UB_23 -0.0173597000
_diffrn_orient_matrix_UB_31 -0.0040536000
_diffrn_orient_matrix_UB_32 -0.1882666000
_diffrn_orient_matrix_UB_33 0.0011248000
_diffrn_radiation_monochromator mirror
_diffrn_radiation_probe x-ray
_diffrn_radiation_type MoK\a
_diffrn_radiation_wavelength 0.71073
_diffrn_reflns_av_R_equivalents 0.0770
_diffrn_reflns_av_unetI/netI 0.0732
_diffrn_reflns_Laue_measured_fraction_full 0.998
_diffrn_reflns_Laue_measured_fraction_max 0.888
_diffrn_reflns_limit_h_max 27
_diffrn_reflns_limit_h_min -28
_diffrn_reflns_limit_k_max 5
_diffrn_reflns_limit_k_min -4
_diffrn_reflns_limit_l_max 47
_diffrn_reflns_limit_l_min -44
_diffrn_reflns_number 15782
_diffrn_reflns_point_group_measured_fraction_full 0.998
_diffrn_reflns_point_group_measured_fraction_max 0.888
_diffrn_reflns_theta_full 25.250
_diffrn_reflns_theta_max 29.308
_diffrn_reflns_theta_min 2.180
_diffrn_source 'Rotating-anode X-ray tube (dual wavelength)'
_diffrn_source_type 'Rigaku (Mo) X-ray DW Source'
_exptl_absorpt_coefficient_mu 0.095
_exptl_absorpt_correction_T_max 0.999
_exptl_absorpt_correction_T_min 0.995
_exptl_absorpt_correction_type analytical
_exptl_absorpt_process_details
;
CrysAlisPro 1.171.39.46e (Rigaku Oxford Diffraction, 2018)
Analytical numeric absorption correction using a multifaceted crystal
   model based on expressions derived by R.C. Clark & J.S. Reid.
(Clark, R. C. & Reid, J. S. (1995). Acta Cryst. A51, 887-897)
Empirical absorption correction using spherical harmonics,
 implemented in SCALE3 ABSPACK scaling algorithm.
;
_exptl_crystal_colour colourless
_exptl_crystal_colour_primary colourless
_exptl_crystal_density_diffrn 1.485
_exptl_crystal_description needle
_exptl_crystal_F_000 1296
_exptl_crystal_size_max 0.842
_exptl_crystal_size_mid 0.075
_exptl_crystal_size_min 0.026
_refine_diff_density_max 0.364
_refine_diff_density_min -0.313
_refine_diff_density_rms 0.068
_refine_ls_extinction_method none
_refine_ls_goodness_of_fit_ref 1.036
_refine_ls_hydrogen_treatment refall
_refine_ls_matrix_type full
_refine_ls_number_parameters 265
_refine_ls_number_reflns 3387
_refine_ls_number_restraints 0
_refine_ls_restrained_S_all 1.036
_refine_ls_R_factor_all 0.0989
_refine_ls_R_factor_gt 0.0605
_refine_ls_shift/su_max 0.000
_refine_ls_shift/su_mean 0.000
_refine_ls_structure_factor_coef Fsqd
_refine_ls_weighting_details 'w=1/[\s^2^(Fo^2^)+(0.0640P)^2^+4.3398P] where P=(Fo^2^+2Fc^2^)/3'
_refine_ls_weighting_scheme calc
_refine_ls_wR_factor_gt 0.1433
_refine_ls_wR_factor_ref 0.1613
_reflns_Friedel_coverage 0.000
_reflns_number_gt 2267
_reflns_number_total 3387
_reflns_threshold_expression 'I > 2\s(I)'
_cod_data_source_file rm5020sup1.cif
_cod_data_source_block I
_cod_depositor_comments
;

2022-12-29
Z value and formula fixed to values more according to usual
chemical conventions.                 miguel
;
_cod_original_formula_sum 'C12 H8 N4'
_cod_original_formula_weight 208.22
_cod_original_formula_moiety '0.67(C18 H12 N6)'
_cod_original_formula_units_Z 12
_cod_database_code 2108514
_shelx_shelxl_version_number 2018/1
_chemical_oxdiff_formula 'C11 H10 N O'
_shelx_space_group_comment
;
The symmetry employed for this shelxl refinement is uniquely defined
by the following loop, which should always be used as a source of
symmetry information in preference to the above space-group names.
They are only intended as comments.
;
_reflns_odcompleteness_completeness 99.70
_reflns_odcompleteness_iscentric 1
_reflns_odcompleteness_theta 26.32
_olex2_refinement_description
;
;
_olex2_submission_special_instructions 'No special instructions were received'
_oxdiff_exptl_absorpt_empirical_details
;
Empirical correction (ABSPACK) includes:
- Absorption correction using spherical harmonics
- Frame scaling
;
_oxdiff_exptl_absorpt_empirical_full_max 2.137
_oxdiff_exptl_absorpt_empirical_full_min 0.630

loop_
_space_group_symop_operation_xyz
'x, y, z'
'-x+1/2, y, -z'
'x+1/2, y+1/2, z+1/2'
'-x+1, y+1/2, -z+1/2'
'-x, -y, -z'
'x-1/2, -y, z'
'-x+1/2, -y+1/2, -z+1/2'
'x, -y+1/2, z+1/2'

loop_
_atom_site_label
_atom_site_type_symbol
_atom_site_fract_x
_atom_site_fract_y
_atom_site_fract_z
_atom_site_U_iso_or_equiv
_atom_site_adp_type
_atom_site_occupancy
_atom_site_site_symmetry_order
_atom_site_calc_flag
C1 C 0.46649(10) 0.4336(5) 0.37519(5) 0.0157(4) Uani 1 1 d
C2 C 0.55623(10) 0.4524(6) 0.34435(5) 0.0161(4) Uani 1 1 d
C3 C 0.55512(10) 0.6574(5) 0.40463(5) 0.0158(4) Uani 1 1 d
C4 C 0.39873(10) 0.3470(6) 0.37539(5) 0.0166(4) Uani 1 1 d
C5 C 0.36736(10) 0.1794(6) 0.34434(6) 0.0178(5) Uani 1 1 d
H5 H 0.3907(12) 0.100(7) 0.3225(7) 0.026(7) Uiso 1 1 d
C6 C 0.30406(11) 0.1097(6) 0.34547(6) 0.0198(5) Uani 1 1 d
H6 H 0.2813(12) 0.002(7) 0.3241(7) 0.023(6) Uiso 1 1 d
C7 C 0.30057(11) 0.3514(6) 0.40471(6) 0.0198(5) Uani 1 1 d
H7 H 0.2755(11) 0.415(7) 0.4245(7) 0.023(6) Uiso 1 1 d
C8 C 0.36359(10) 0.4354(6) 0.40641(6) 0.0180(5) Uani 1 1 d
H8 H 0.3822(11) 0.565(7) 0.4282(7) 0.019(6) Uiso 1 1 d
C9 C 0.59187(10) 0.3819(5) 0.30983(5) 0.0165(4) Uani 1 1 d
C10 C 0.65489(10) 0.4706(6) 0.30943(6) 0.0176(5) Uani 1 1 d
H10 H 0.6778(12) 0.569(7) 0.3314(8) 0.029(7) Uiso 1 1 d
C11 C 0.68562(11) 0.4096(6) 0.27623(6) 0.0195(5) Uani 1 1 d
H11 H 0.7307(11) 0.465(6) 0.2762(6) 0.013(5) Uiso 1 1 d
C12 C 0.59733(11) 0.1828(6) 0.24561(6) 0.0196(5) Uani 1 1 d
H12 H 0.5774(11) 0.058(7) 0.2226(7) 0.023(6) Uiso 1 1 d
C13 C 0.56207(10) 0.2323(6) 0.27722(6) 0.0176(5) Uani 1 1 d
H13 H 0.5182(12) 0.168(6) 0.2761(6) 0.017(6) Uiso 1 1 d
C14 C 0.58985(10) 0.8110(6) 0.43863(5) 0.0166(4) Uani 1 1 d
C15 C 0.56255(11) 0.8173(6) 0.47367(6) 0.0179(5) Uani 1 1 d
H15 H 0.5189(12) 0.727(7) 0.4764(7) 0.019(6) Uiso 1 1 d
C16 C 0.59785(11) 0.9522(6) 0.50500(6) 0.0194(5) Uani 1 1 d
H16 H 0.5821(12) 0.959(7) 0.5310(8) 0.031(7) Uiso 1 1 d
C17 C 0.68175(11) 1.0684(6) 0.46954(6) 0.0204(5) Uani 1 1 d
H17 H 0.7239(12) 1.159(6) 0.4687(6) 0.015(6) Uiso 1 1 d
C18 C 0.65064(10) 0.9411(6) 0.43652(6) 0.0183(5) Uani 1 1 d
H18 H 0.6722(13) 0.937(7) 0.4143(8) 0.033(7) Uiso 1 1 d
N1 N 0.49564(9) 0.3601(5) 0.34331(5) 0.0177(4) Uani 1 1 d
N2 N 0.58829(9) 0.6047(5) 0.37388(5) 0.0178(4) Uani 1 1 d
N3 N 0.49416(8) 0.5796(5) 0.40674(5) 0.0177(4) Uani 1 1 d
N4 N 0.26973(9) 0.1931(5) 0.37504(5) 0.0213(4) Uani 1 1 d
N5 N 0.65767(9) 0.2697(5) 0.24436(5) 0.0201(4) Uani 1 1 d
N6 N 0.65636(9) 1.0758(5) 0.50378(5) 0.0203(4) Uani 1 1 d

loop_
_atom_site_aniso_label
_atom_site_aniso_U_11
_atom_site_aniso_U_22
_atom_site_aniso_U_33
_atom_site_aniso_U_23
_atom_site_aniso_U_13
_atom_site_aniso_U_12
C1 0.0245(11) 0.0154(10) 0.0072(9) 0.0023(8) 0.0009(8) -0.0005(8)
C2 0.0244(11) 0.0163(10) 0.0076(9) -0.0003(8) 0.0008(8) 0.0011(9)
C3 0.0247(11) 0.0164(10) 0.0064(9) 0.0013(8) 0.0010(8) 0.0016(9)
C4 0.0238(11) 0.0175(10) 0.0086(9) 0.0026(8) 0.0009(8) 0.0013(8)
C5 0.0264(11) 0.0198(11) 0.0072(9) 0.0006(8) 0.0010(8) 0.0007(9)
C6 0.0258(12) 0.0222(11) 0.0110(10) 0.0000(9) -0.0017(8) -0.0001(9)
C7 0.0242(11) 0.0235(11) 0.0120(10) -0.0014(8) 0.0043(8) 0.0007(9)
C8 0.0256(11) 0.0204(11) 0.0078(9) -0.0011(8) 0.0009(8) 0.0007(9)
C9 0.0249(11) 0.0174(10) 0.0074(9) 0.0005(8) 0.0018(8) 0.0017(9)
C10 0.0237(11) 0.0222(11) 0.0068(9) -0.0011(8) 0.0006(8) 0.0001(9)
C11 0.0242(12) 0.0236(11) 0.0108(10) 0.0004(9) 0.0026(8) 0.0023(9)
C12 0.0288(12) 0.0220(11) 0.0079(9) -0.0011(8) -0.0001(8) 0.0017(9)
C13 0.0219(11) 0.0205(11) 0.0104(10) 0.0004(8) 0.0007(8) 0.0009(9)
C14 0.0226(11) 0.0179(10) 0.0090(9) 0.0003(8) -0.0019(8) 0.0025(9)
C15 0.0226(11) 0.0201(11) 0.0111(10) -0.0003(8) 0.0011(8) 0.0009(9)
C16 0.0271(12) 0.0225(11) 0.0086(9) -0.0003(8) 0.0004(8) 0.0024(9)
C17 0.0232(12) 0.0247(11) 0.0130(10) 0.0012(9) -0.0019(8) -0.0015(9)
C18 0.0259(12) 0.0194(11) 0.0097(9) 0.0001(8) 0.0023(8) 0.0014(9)
N1 0.0247(10) 0.0200(9) 0.0085(8) -0.0002(7) 0.0014(7) 0.0002(8)
N2 0.0242(10) 0.0221(9) 0.0072(8) -0.0009(7) 0.0008(7) -0.0001(8)
N3 0.0228(9) 0.0216(9) 0.0084(8) 0.0002(7) 0.0001(7) -0.0011(8)
N4 0.0238(10) 0.0256(10) 0.0145(9) 0.0004(8) 0.0017(7) -0.0016(8)
N5 0.0270(10) 0.0235(10) 0.0101(8) -0.0011(7) 0.0025(7) 0.0019(8)
N6 0.0283(11) 0.0237(10) 0.0085(8) -0.0016(7) -0.0013(7) 0.0017(8)

loop_
_atom_type_symbol
_atom_type_description
_atom_type_scat_dispersion_real
_atom_type_scat_dispersion_imag
_atom_type_scat_source
C C 0.0033 0.0016 'International Tables Vol C Tables 4.2.6.8 and 6.1.1.4'
H H 0.0000 0.0000 'International Tables Vol C Tables 4.2.6.8 and 6.1.1.4'
N N 0.0061 0.0033 'International Tables Vol C Tables 4.2.6.8 and 6.1.1.4'

loop_
_exptl_crystal_face_index_h
_exptl_crystal_face_index_k
_exptl_crystal_face_index_l
_exptl_crystal_face_perp_dist
0 0 1 0.0543
-1 0 0 0.0043
0 0 -1 0.0208
1 0 0 0.0219
0 1 0 0.5009
0 -1 0 0.3409

loop_
_geom_angle_atom_site_label_1
_geom_angle_atom_site_label_2
_geom_angle_atom_site_label_3
_geom_angle
N1 C1 C4 117.30(18)
N3 C1 C4 117.79(17)
N3 C1 N1 124.9(2)
N1 C2 C9 117.99(18)
N1 C2 N2 125.51(18)
N2 C2 C9 116.50(19)
N2 C3 C14 116.45(19)
N3 C3 C14 118.61(17)
N3 C3 N2 124.93(18)
C5 C4 C1 121.12(18)
C5 C4 C8 117.6(2)
C8 C4 C1 121.26(19)
C4 C5 H5 120.3(15)
C6 C5 C4 119.2(2)
C6 C5 H5 120.4(15)
C5 C6 H6 120.5(15)
N4 C6 C5 123.9(2)
N4 C6 H6 115.5(15)
C8 C7 H7 120.6(15)
N4 C7 H7 114.7(15)
N4 C7 C8 124.6(2)
C4 C8 H8 121.4(14)
C7 C8 C4 118.52(19)
C7 C8 H8 120.0(14)
C10 C9 C2 120.41(18)
C10 C9 C13 118.86(19)
C13 C9 C2 120.7(2)
C9 C10 H10 122.0(15)
C9 C10 C11 118.30(19)
C11 C10 H10 119.7(15)
C10 C11 H11 118.4(13)
N5 C11 C10 123.8(2)
N5 C11 H11 117.8(13)
C13 C12 H12 118.9(14)
N5 C12 H12 116.7(14)
N5 C12 C13 124.3(2)
C9 C13 H13 121.9(14)
C12 C13 C9 118.0(2)
C12 C13 H13 120.1(14)
C15 C14 C3 120.35(19)
C18 C14 C3 120.94(18)
C18 C14 C15 118.68(19)
C14 C15 H15 121.2(14)
C16 C15 C14 118.2(2)
C16 C15 H15 120.6(14)
C15 C16 H16 122.8(16)
N6 C16 C15 124.26(19)
N6 C16 H16 112.9(16)
C18 C17 H17 119.6(14)
N6 C17 H17 116.5(14)
N6 C17 C18 123.9(2)
C14 C18 H18 123.1(17)
C17 C18 C14 118.44(19)
C17 C18 H18 118.3(17)
C2 N1 C1 114.73(17)
C2 N2 C3 114.83(19)
C3 N3 C1 115.04(17)
C7 N4 C6 116.23(19)
C12 N5 C11 116.70(18)
C16 N6 C17 116.52(18)

loop_
_geom_bond_atom_site_label_1
_geom_bond_atom_site_label_2
_geom_bond_distance
C1 C4 1.480(3)
C1 N1 1.342(3)
C1 N3 1.342(3)
C2 C9 1.493(3)
C2 N1 1.335(3)
C2 N2 1.336(3)
C3 C14 1.485(3)
C3 N2 1.341(3)
C3 N3 1.337(3)
C4 C5 1.395(3)
C4 C8 1.399(3)
C5 H5 0.98(3)
C5 C6 1.376(3)
C6 H6 0.96(3)
C6 N4 1.343(3)
C7 H7 0.93(2)
C7 C8 1.377(3)
C7 N4 1.338(3)
C8 H8 0.97(3)
C9 C10 1.384(3)
C9 C13 1.395(3)
C10 H10 0.96(3)
C10 C11 1.391(3)
C11 H11 0.98(2)
C11 N5 1.344(3)
C12 H12 1.01(3)
C12 C13 1.390(3)
C12 N5 1.329(3)
C13 H13 0.96(2)
C14 C15 1.394(3)
C14 C18 1.389(3)
C15 H15 1.00(3)
C15 C16 1.392(3)
C16 H16 0.99(3)
C16 N6 1.332(3)
C17 H17 0.96(3)
C17 C18 1.387(3)
C17 N6 1.349(3)
C18 H18 0.93(3)

loop_
_geom_hbond_atom_site_label_D
_geom_hbond_atom_site_label_H
_geom_hbond_atom_site_label_A
_geom_hbond_distance_DH
_geom_hbond_distance_HA
_geom_hbond_distance_DA
_geom_hbond_angle_DHA
_geom_hbond_site_symmetry_A
_geom_hbond_publ_flag
C10 H10 N4 0.96(3) 2.57(3) 3.497(3) 161(2) 6_665 yes
C11 H11 N5 0.98(2) 2.67(2) 3.522(3) 144.7(18) 7_655 yes
C17 H17 N6 0.96(3) 2.69(3) 3.521(3) 144.6(18) 2_656 yes
C18 H18 N4 0.93(3) 2.61(3) 3.466(3) 154(2) 6_665 yes

loop_
_exptl_oxdiff_crystal_face_indexfrac_h
_exptl_oxdiff_crystal_face_indexfrac_k
_exptl_oxdiff_crystal_face_indexfrac_l
_exptl_oxdiff_crystal_face_x
_exptl_oxdiff_crystal_face_y
_exptl_oxdiff_crystal_face_z
0.0009 -0.0001 1.0034 -0.0103 -0.0174 0.0012
-1.0049 -0.0000 0.0016 0.0297 -0.0150 0.0041
-0.0009 0.0001 -1.0034 0.0103 0.0174 -0.0012
1.0049 0.0000 -0.0016 -0.0297 0.0150 -0.0041
0.0087 1.0039 0.0070 0.0147 -0.0211 -0.1890
-0.0087 -1.0039 -0.0070 -0.0147 0.0211 0.1890

_cod_database_fobs_code 2108514
